data_4319797
loop_
_publ_author_name
'Mikhail V. Barybin'
'Paula L. Diaconescu'
'Christopher C. Cummins'

_publ_section_title
;
 Coordination Chemistry of a Chelating Amidoximato Ligand
;
_journal_name_full 'Inorganic Chemistry'
_journal_page_first 2892
_journal_page_last 2897
_journal_paper_doi 10.1021/ic0100370
_journal_volume 40
_journal_year 2001
_chemical_formula_sum 'C24 H30 Al N3 O'
_chemical_formula_weight 403.49
_chemical_name_systematic
;
  ?
;
_space_group_IT_number 2
_symmetry_cell_setting triclinic
_symmetry_space_group_name_Hall '-P 1'
_symmetry_space_group_name_H-M 'P -1'
_atom_sites_solution_hydrogens geom
_atom_sites_solution_primary direct
_atom_sites_solution_secondary difmap
_audit_creation_method SHELXL
_cell_angle_alpha 71.248(2)
_cell_angle_beta 78.844(3)
_cell_angle_gamma 83.178(3)
_cell_formula_units_Z 6
_cell_length_a 13.106(2)
_cell_length_b 16.438(2)
_cell_length_c 17.577(3)
_cell_measurement_temperature 183(2)
_cell_volume 3511.4(9)
_computing_cell_refinement 'Siemens XSCANS'
_computing_data_collection 'Siemens XSCANS'
_computing_data_reduction 'Siemens SHELXTL'
_computing_molecular_graphics 'Siemens SHELXTL'
_computing_publication_material 'Siemens SHELXTL'
_computing_structure_refinement 'SHELXL-93 (Sheldrick, 1993)'
_computing_structure_solution 'SHELXS-86 (Sheldrick, 1990)'
_diffrn_ambient_temperature 183(2)
_diffrn_measurement_device 'Siemens P4'
_diffrn_measurement_method '\w scans'
_diffrn_radiation_monochromator graphite
_diffrn_radiation_source 'fine-focus sealed tube'
_diffrn_radiation_type MoK\a
_diffrn_radiation_wavelength 0.71073
_diffrn_reflns_av_R_equivalents 0.1116
_diffrn_reflns_av_sigmaI/netI 0.1000
_diffrn_reflns_limit_h_max 13
_diffrn_reflns_limit_h_min -14
_diffrn_reflns_limit_k_max 18
_diffrn_reflns_limit_k_min -18
_diffrn_reflns_limit_l_max 19
_diffrn_reflns_limit_l_min -18
_diffrn_reflns_number 14461
_diffrn_reflns_theta_max 23.28
_diffrn_reflns_theta_min 2.06
_exptl_absorpt_coefficient_mu 0.105
_exptl_absorpt_correction_T_max 0.4726
_exptl_absorpt_correction_T_min 0.2909
_exptl_absorpt_correction_type empirical
_exptl_crystal_density_diffrn 1.145
_exptl_crystal_F_000 1296
_exptl_crystal_size_max 0.14
_exptl_crystal_size_mid 0.13
_exptl_crystal_size_min 0.10
_refine_diff_density_max 0.784
_refine_diff_density_min -0.398
_refine_diff_density_rms 0.079
_refine_ls_extinction_method none
_refine_ls_goodness_of_fit_all 0.995
_refine_ls_goodness_of_fit_obs 1.089
_refine_ls_matrix_type full
_refine_ls_number_parameters 784
_refine_ls_number_reflns 9958
_refine_ls_number_restraints 0
_refine_ls_restrained_S_all 0.995
_refine_ls_restrained_S_obs 1.089
_refine_ls_R_factor_all 0.1283
_refine_ls_R_factor_obs 0.0830
_refine_ls_shift/esd_max 1.120
_refine_ls_shift/esd_mean 0.086
_refine_ls_structure_factor_coef Fsqd
_refine_ls_weighting_details 'w=1/[\s^2^(Fo^2^)+(0.1634P)^2^+0.5894P] where P=(Fo^2^+2Fc^2^)/3'
_refine_ls_weighting_scheme calc
_refine_ls_wR_factor_all 0.2572
_refine_ls_wR_factor_obs 0.2195
_reflns_number_observed 6207
_reflns_number_total 9958
_reflns_observed_criterion >2sigma(I)
_cod_data_source_file ic0100370_2.cif
_cod_data_source_block 1
_cod_depositor_comments
;
The following automatic conversions were performed:

'_symmetry_cell_setting' value 'Triclinic' changed to 'triclinic'
according to the built-in table from CIF Core dictionary named
'cif_core.dic' version 2.4.1 from 2010-06-29.

Automatic conversion script
Id: cif_fix_values 1646 2011-03-28 12:23:43Z adriana 

The following automatic conversions were performed:

'_refine_ls_weighting_scheme' value 'calc
w=1/[\s^2^(Fo^2^)+(0.1634P)^2^+0.5894P] where P=(Fo^2^+2Fc^2^)/3' was
changed to 'calc'. New tag '_refine_ls_weighting_details' was
created. The value of the new tag was set to
'w=1/[\s^2^(Fo^2^)+(0.1634P)^2^+0.5894P] where P=(Fo^2^+2Fc^2^)/3'.

Automatic conversion script
Id: cif_fix_values 3143 2015-03-26 13:38:13Z robertas 
;
_cod_original_cell_volume 3511.7(9)
_cod_database_code 4319797

loop_
_symmetry_equiv_pos_as_xyz
'x, y, z'
'-x, -y, -z'

loop_
_atom_site_aniso_label
_atom_site_aniso_U_11
_atom_site_aniso_U_22
_atom_site_aniso_U_33
_atom_site_aniso_U_23
_atom_site_aniso_U_13
_atom_site_aniso_U_12
Al1 0.0411(8) 0.0367(8) 0.0294(8) -0.0036(6) -0.0045(6) 0.0016(6)
Al2 0.0440(8) 0.0427(9) 0.0309(8) -0.0079(6) -0.0069(6) 0.0073(6)
Al3 0.0445(8) 0.0385(8) 0.0373(8) -0.0037(6) -0.0084(6) 0.0059(6)
O1 0.037(2) 0.044(2) 0.027(2) -0.0012(14) 0.0008(13) 0.0047(14)
O2 0.049(2) 0.034(2) 0.030(2) -0.0047(14) -0.0033(14) 0.0125(14)
N21 0.041(2) 0.032(2) 0.033(2) -0.007(2) -0.007(2) 0.009(2)
O3 0.050(2) 0.039(2) 0.028(2) 0.0011(14) -0.0040(14) 0.0097(15)
N11 0.034(2) 0.045(2) 0.028(2) -0.008(2) -0.004(2) 0.006(2)
N23 0.050(2) 0.045(2) 0.026(2) -0.005(2) -0.005(2) 0.004(2)
N22 0.038(2) 0.042(2) 0.031(2) -0.010(2) -0.006(2) 0.008(2)
N31 0.049(2) 0.041(2) 0.029(2) -0.003(2) -0.007(2) 0.005(2)
N12 0.041(2) 0.040(2) 0.021(2) 0.002(2) -0.004(2) 0.002(2)
N32 0.039(2) 0.033(2) 0.038(2) -0.003(2) -0.007(2) 0.008(2)
N13 0.043(2) 0.037(2) 0.032(2) 0.001(2) -0.001(2) 0.000(2)
C113 0.043(3) 0.034(3) 0.034(3) -0.003(2) -0.004(2) 0.005(2)
N33 0.048(2) 0.047(2) 0.033(2) -0.005(2) -0.007(2) 0.015(2)
C11 0.041(3) 0.035(3) 0.032(3) -0.008(2) -0.008(2) 0.002(2)
C18 0.050(3) 0.044(3) 0.026(3) -0.006(2) -0.006(2) 0.004(2)
C13 0.042(3) 0.052(3) 0.030(3) -0.005(2) -0.010(2) -0.001(2)
C22 0.034(3) 0.046(3) 0.033(3) -0.009(2) -0.003(2) 0.008(2)
C12 0.036(3) 0.042(3) 0.027(2) -0.003(2) -0.007(2) 0.003(2)
C31 0.036(3) 0.033(3) 0.039(3) -0.005(2) -0.010(2) 0.002(2)
C28 0.039(3) 0.044(3) 0.035(3) -0.006(2) -0.012(2) 0.007(2)
C213 0.040(3) 0.049(3) 0.028(3) -0.003(2) -0.007(2) 0.003(2)
C21 0.039(3) 0.040(3) 0.035(3) -0.010(2) -0.015(2) 0.006(2)
C313 0.036(3) 0.036(3) 0.043(3) -0.007(2) -0.005(2) 0.011(2)
C17 0.044(3) 0.051(3) 0.029(3) -0.008(2) -0.008(2) 0.009(2)
C14 0.046(3) 0.060(4) 0.035(3) -0.001(2) -0.011(2) -0.012(3)
C114 0.055(3) 0.032(3) 0.036(3) 0.001(2) -0.005(2) 0.001(2)
C32 0.050(3) 0.034(3) 0.041(3) -0.013(2) -0.012(2) 0.010(2)
C314 0.040(3) 0.051(3) 0.047(3) -0.010(2) -0.005(2) 0.010(2)
C38 0.043(3) 0.039(3) 0.044(3) -0.006(2) -0.002(2) 0.000(2)
C214 0.057(3) 0.054(3) 0.024(3) -0.004(2) -0.001(2) 0.001(3)
C27 0.047(3) 0.047(3) 0.040(3) -0.011(2) -0.010(2) 0.008(2)
C212 0.047(3) 0.062(3) 0.039(3) -0.012(3) -0.001(2) 0.000(3)
C19 0.052(3) 0.053(3) 0.033(3) -0.005(2) -0.007(2) -0.007(2)
C316 0.074(4) 0.034(3) 0.052(3) 0.000(2) 0.002(3) 0.009(3)
C39 0.048(3) 0.046(3) 0.077(4) -0.017(3) -0.026(3) 0.009(2)
C16 0.058(3) 0.059(3) 0.035(3) -0.011(2) -0.015(3) 0.022(3)
C216 0.050(3) 0.065(4) 0.046(3) -0.006(3) -0.004(3) 0.019(3)
C29 0.043(3) 0.060(4) 0.064(4) -0.028(3) -0.008(3) 0.007(3)
C36 0.080(4) 0.051(3) 0.039(3) -0.010(3) 0.005(3) 0.000(3)
C112 0.055(3) 0.045(3) 0.037(3) 0.005(2) -0.011(2) 0.007(2)
C24 0.062(4) 0.047(3) 0.046(3) 0.003(3) -0.016(3) 0.003(3)
C171 0.061(3) 0.048(3) 0.055(3) -0.015(3) -0.010(3) 0.005(3)
C312 0.047(3) 0.048(3) 0.056(3) -0.007(3) -0.014(3) 0.014(2)
C37 0.060(3) 0.038(3) 0.044(3) -0.010(2) -0.007(3) 0.003(2)
C33 0.059(3) 0.045(3) 0.055(3) -0.014(3) -0.020(3) 0.009(2)
C116 0.063(3) 0.058(3) 0.035(3) -0.006(3) -0.003(3) 0.016(3)
C131 0.057(3) 0.055(3) 0.053(3) -0.006(3) -0.012(3) -0.014(3)
C23 0.041(3) 0.047(3) 0.039(3) -0.009(2) -0.010(2) 0.008(2)
C111 0.067(4) 0.064(4) 0.039(3) 0.001(3) -0.022(3) 0.014(3)
C34 0.094(5) 0.050(3) 0.054(4) -0.018(3) -0.035(4) 0.008(3)
C26 0.057(3) 0.047(3) 0.057(4) -0.017(3) -0.008(3) 0.000(3)
C15 0.041(3) 0.083(4) 0.031(3) -0.004(3) -0.011(2) 0.007(3)
C115 0.049(3) 0.058(3) 0.052(3) 0.005(3) -0.005(3) -0.002(3)
C215 0.083(4) 0.054(4) 0.055(4) -0.023(3) 0.002(3) 0.002(3)
C25 0.061(3) 0.044(3) 0.061(4) -0.009(3) -0.010(3) 0.003(3)
C110 0.059(3) 0.074(4) 0.043(3) -0.001(3) -0.017(3) -0.007(3)
C371 0.050(3) 0.060(4) 0.060(4) -0.007(3) -0.003(3) 0.005(3)
C315 0.074(4) 0.075(4) 0.055(4) -0.022(3) -0.028(3) 0.024(3)
C271 0.083(4) 0.055(3) 0.043(3) -0.010(3) -0.027(3) 0.002(3)
C310 0.068(4) 0.052(3) 0.090(5) -0.031(3) -0.036(3) 0.011(3)
C211 0.055(3) 0.086(5) 0.050(4) -0.015(3) 0.000(3) -0.010(3)
C10 0.061(3) 0.062(4) 0.051(3) -0.015(3) -0.010(3) -0.007(3)
C35 0.115(5) 0.049(3) 0.039(3) -0.014(3) -0.019(4) 0.005(3)
C331 0.065(4) 0.078(4) 0.077(4) -0.025(3) -0.029(3) 0.007(3)
C30 0.069(4) 0.062(4) 0.053(4) -0.007(3) -0.018(3) -0.006(3)
C311 0.058(3) 0.049(3) 0.081(4) -0.029(3) -0.020(3) 0.016(3)
C231 0.068(4) 0.059(3) 0.038(3) -0.004(3) -0.018(3) 0.006(3)
C210 0.052(3) 0.068(4) 0.086(5) -0.028(3) -0.009(3) -0.014(3)
C20 0.057(3) 0.066(4) 0.058(4) -0.020(3) -0.023(3) 0.009(3)
C151 0.045(3) 0.135(6) 0.060(4) -0.009(4) -0.006(3) 0.021(4)
C251 0.126(6) 0.044(4) 0.083(5) -0.010(3) -0.027(4) 0.002(4)
C351 0.171(7) 0.070(4) 0.041(4) -0.009(3) -0.030(4) -0.009(5)
C6S 0.148(10) 0.189(13) 0.138(9) -0.093(9) -0.004(9) -0.078(10)
C2S 0.110(8) 0.152(10) 0.127(9) -0.048(8) -0.045(7) -0.006(8)
C5S 0.078(7) 0.199(15) 0.286(21) -0.163(15) -0.041(10) 0.016(9)
C4S 0.183(16) 0.146(13) 0.306(24) -0.120(14) -0.159(17) 0.049(12)
C3S 0.160(12) 0.139(11) 0.179(13) -0.031(9) -0.090(11) -0.019(9)
C1S 0.119(8) 0.113(8) 0.139(9) -0.052(7) -0.047(7) -0.003(6)
C10S 0.310(22) 0.108(10) 0.151(13) -0.012(9) -0.151(15) -0.012(14)
C9S 0.164(13) 0.122(13) 0.269(20) 0.032(12) -0.148(14) -0.020(10)
C11S 0.248(18) 0.136(13) 0.091(9) -0.006(8) -0.038(9) 0.011(12)
C12S 0.164(14) 0.131(11) 0.229(17) -0.066(11) -0.067(13) 0.029(9)
C8S 0.137(12) 0.143(12) 0.347(23) -0.108(14) -0.088(13) 0.043(10)
C7S 0.153(13) 0.193(15) 0.385(26) -0.188(17) -0.075(15) 0.042(12)

loop_
_atom_site_label
_atom_site_type_symbol
_atom_site_fract_x
_atom_site_fract_y
_atom_site_fract_z
_atom_site_U_iso_or_equiv
_atom_site_thermal_displace_type
_atom_site_occupancy
_atom_site_calc_flag
_atom_site_refinement_flags
_atom_site_disorder_group
Al1 Al 0.48457(10) 0.09427(9) 0.46090(8) 0.0378(4) Uani 1 d . .
Al2 Al -0.02591(11) 0.97597(9) 0.08993(8) 0.0408(4) Uani 1 d . .
Al3 Al 0.39199(11) 0.53162(9) 0.02613(9) 0.0425(4) Uani 1 d . .
O1 O 0.5665(2) -0.0010(2) 0.4477(2) 0.0398(8) Uani 1 d . .
O2 O 0.0444(2) 0.9349(2) 0.0026(2) 0.0408(8) Uani 1 d . .
N21 N 0.0445(3) 0.8435(2) 0.0172(2) 0.0368(9) Uani 1 d . .
O3 O 0.5029(2) 0.4515(2) 0.0626(2) 0.0431(8) Uani 1 d . .
N11 N 0.6765(3) -0.0101(2) 0.4173(2) 0.0375(9) Uani 1 d . .
N23 N -0.1441(3) 1.0217(2) 0.1616(2) 0.0427(10) Uani 1 d . .
N22 N -0.0907(3) 0.8681(2) 0.1177(2) 0.0376(9) Uani 1 d . .
N31 N 0.5058(3) 0.4305(2) 0.1488(2) 0.0423(10) Uani 1 d . .
N12 N 0.3384(3) 0.1099(2) 0.4531(2) 0.0374(9) Uani 1 d . .
N32 N 0.4040(3) 0.5598(2) 0.1226(2) 0.0394(9) Uani 1 d . .
N13 N 0.5238(3) 0.1658(2) 0.3418(2) 0.0408(10) Uani 1 d . .
C113 C 0.3420(4) 0.2207(3) 0.3225(3) 0.0399(11) Uani 1 d . .
N33 N 0.3165(3) 0.6474(3) -0.0212(2) 0.0458(10) Uani 1 d . .
C11 C 0.7200(3) -0.0677(3) 0.4735(3) 0.0364(11) Uani 1 d . .
C18 C 0.2882(4) 0.1563(3) 0.3849(3) 0.0416(12) Uani 1 d . .
C13 C 0.9019(4) -0.0199(3) 0.4227(3) 0.0428(12) Uani 1 d . .
C22 C -0.0328(3) 0.7182(3) 0.1043(3) 0.0399(11) Uani 1 d . .
C12 C 0.8339(3) -0.0861(3) 0.4465(3) 0.0368(11) Uani 1 d . .
C31 C 0.4526(3) 0.4909(3) 0.1747(3) 0.0373(11) Uani 1 d . .
C28 C -0.1856(4) 0.8403(3) 0.1697(3) 0.0405(12) Uani 1 d . .
C213 C -0.2245(4) 0.8801(3) 0.2295(3) 0.0416(12) Uani 1 d . .
C21 C -0.0290(3) 0.8136(3) 0.0787(3) 0.0377(11) Uani 1 d . .
C313 C 0.2934(3) 0.6908(3) 0.1052(3) 0.0410(12) Uani 1 d . .
C17 C 0.8685(4) -0.1675(3) 0.4409(3) 0.0430(12) Uani 1 d . .
C14 C 1.0054(4) -0.0376(4) 0.3927(3) 0.0486(13) Uani 1 d . .
H14A H 1.0522(4) 0.0073(4) 0.3754(3) 0.058 Uiso 1 calc R .
C114 C 0.4472(4) 0.2418(3) 0.3275(3) 0.0443(12) Uani 1 d . .
H11C H 0.4742(4) 0.2857(3) 0.2760(3) 0.053 Uiso 1 calc R .
H11D H 0.4411(4) 0.2673(3) 0.3722(3) 0.053 Uiso 1 calc R .
C32 C 0.4422(4) 0.4726(3) 0.2648(3) 0.0418(12) Uani 1 d . .
C314 C 0.2411(4) 0.6672(3) 0.0484(3) 0.0485(13) Uani 1 d . .
H31B H 0.1915(4) 0.7152(3) 0.0258(3) 0.058 Uiso 1 calc R .
H31C H 0.2006(4) 0.6162(3) 0.0790(3) 0.058 Uiso 1 calc R .
C38 C 0.3720(4) 0.6360(3) 0.1430(3) 0.0444(12) Uani 1 d . .
C214 C -0.1681(4) 0.9490(3) 0.2395(3) 0.0480(13) Uani 1 d . .
H21B H -0.2111(4) 0.9724(3) 0.2815(3) 0.058 Uiso 1 calc R .
H21C H -0.1021(4) 0.9234(3) 0.2591(3) 0.058 Uiso 1 calc R .
C27 C -0.0541(4) 0.6768(3) 0.0504(3) 0.0455(12) Uani 1 d . .
C212 C -0.3175(4) 0.8565(4) 0.2809(3) 0.0512(13) Uani 1 d . .
H21D H -0.3433(4) 0.8843(4) 0.3212(3) 0.061 Uiso 1 calc R .
C19 C 0.1940(4) 0.1352(3) 0.3740(3) 0.0477(12) Uani 1 d . .
H19A H 0.1596(4) 0.0881(3) 0.4134(3) 0.057 Uiso 1 calc R .
C316 C 0.3864(4) 0.7176(3) -0.0602(3) 0.0593(15) Uani 1 d . .
H31D H 0.4354(4) 0.7047(3) -0.1052(3) 0.089 Uiso 1 calc R .
H31E H 0.4252(4) 0.7238(3) -0.0202(3) 0.089 Uiso 1 calc R .
H31F H 0.3454(4) 0.7714(3) -0.0814(3) 0.089 Uiso 1 calc R .
C39 C 0.4191(4) 0.6643(3) 0.1933(4) 0.0562(14) Uani 1 d . .
H39A H 0.4743(4) 0.6294(3) 0.2178(4) 0.067 Uiso 1 calc R .
C16 C 0.9744(4) -0.1818(4) 0.4112(3) 0.0531(14) Uani 1 d . .
H16A H 0.9993(4) -0.2373(4) 0.4077(3) 0.064 Uiso 1 calc R .
C216 C -0.2387(4) 1.0504(4) 0.1228(3) 0.0586(15) Uani 1 d . .
H21E H -0.2222(4) 1.0972(4) 0.0719(3) 0.088 Uiso 1 calc R .
H21F H -0.2939(4) 1.0710(4) 0.1598(3) 0.088 Uiso 1 calc R .
H21G H -0.2626(4) 1.0021(4) 0.1111(3) 0.088 Uiso 1 calc R .
C29 C -0.2449(4) 0.7820(3) 0.1598(4) 0.0548(14) Uani 1 d . .
H29A H -0.2227(4) 0.7584(3) 0.1161(4) 0.066 Uiso 1 calc R .
C36 C 0.3367(5) 0.4367(3) 0.3976(3) 0.0596(15) Uani 1 d . .
H36A H 0.2699(5) 0.4285(3) 0.4307(3) 0.072 Uiso 1 calc R .
C112 C 0.2979(4) 0.2664(3) 0.2543(3) 0.0502(13) Uani 1 d . .
H11E H 0.3349(4) 0.3107(3) 0.2127(3) 0.060 Uiso 1 calc R .
C24 C -0.0117(4) 0.5797(3) 0.2025(3) 0.0556(14) Uani 1 d . .
H24A H 0.0029(4) 0.5460(3) 0.2547(3) 0.067 Uiso 1 calc R .
C171 C 0.7984(4) -0.2410(3) 0.4655(3) 0.0556(14) Uani 1 d . .
H17A H 0.8391(4) -0.2923(3) 0.4571(3) 0.083 Uiso 1 calc R .
H17B H 0.7428(4) -0.2256(3) 0.4323(3) 0.083 Uiso 1 calc R .
H17C H 0.7676(4) -0.2530(3) 0.5231(3) 0.083 Uiso 1 calc R .
C312 C 0.2650(4) 0.7695(3) 0.1204(3) 0.0532(14) Uani 1 d . .
H31G H 0.2121(4) 0.8063(3) 0.0942(3) 0.064 Uiso 1 calc R .
C37 C 0.3434(4) 0.4608(3) 0.3134(3) 0.0485(13) Uani 1 d . .
C33 C 0.5316(4) 0.4622(3) 0.3010(3) 0.0527(13) Uani 1 d . .
C116 C 0.5212(4) 0.1165(3) 0.2850(3) 0.0564(14) Uani 1 d . .
H11F H 0.5713(4) 0.0666(3) 0.2956(3) 0.085 Uiso 1 calc R .
H11G H 0.5397(4) 0.1535(3) 0.2288(3) 0.085 Uiso 1 calc R .
H11H H 0.4511(4) 0.0970(3) 0.2930(3) 0.085 Uiso 1 calc R .
C131 C 0.8688(4) 0.0687(3) 0.4291(3) 0.0562(14) Uani 1 d . .
H13A H 0.7943(4) 0.0715(3) 0.4510(3) 0.084 Uiso 1 calc R .
H13B H 0.8822(4) 0.1111(3) 0.3749(3) 0.084 Uiso 1 calc R .
H13C H 0.9085(4) 0.0813(3) 0.4655(3) 0.084 Uiso 1 calc R .
C23 C -0.0125(4) 0.6687(3) 0.1817(3) 0.0437(12) Uani 1 d . .
C111 C 0.2001(4) 0.2486(4) 0.2455(3) 0.060(2) Uani 1 d . .
H11I H 0.1693(4) 0.2810(4) 0.1993(3) 0.072 Uiso 1 calc R .
C34 C 0.5197(5) 0.4382(3) 0.3858(4) 0.064(2) Uani 1 d . .
H34A H 0.5799(5) 0.4312(3) 0.4105(4) 0.076 Uiso 1 calc R .
C26 C -0.0513(4) 0.5889(3) 0.0737(3) 0.0535(14) Uani 1 d . .
H26A H -0.0634(4) 0.5615(3) 0.0365(3) 0.064 Uiso 1 calc R .
C15 C 1.0428(4) -0.1178(4) 0.3871(3) 0.0553(15) Uani 1 d . .
C115 C 0.6288(4) 0.1981(4) 0.3257(3) 0.0590(15) Uani 1 d . .
H11J H 0.6807(4) 0.1494(4) 0.3345(3) 0.088 Uiso 1 calc R .
H11K H 0.6318(4) 0.2311(4) 0.3627(3) 0.088 Uiso 1 calc R .
H11L H 0.6434(4) 0.2353(4) 0.2692(3) 0.088 Uiso 1 calc R .
C215 C -0.1152(5) 1.0956(4) 0.1828(4) 0.065(2) Uani 1 d . .
H21H H -0.0986(5) 1.1436(4) 0.1329(4) 0.097 Uiso 1 calc R .
H21I H -0.0542(5) 1.0782(4) 0.2103(4) 0.097 Uiso 1 calc R .
H21J H -0.1736(5) 1.1136(4) 0.2190(4) 0.097 Uiso 1 calc R .
C25 C -0.0311(4) 0.5381(3) 0.1507(4) 0.0574(14) Uani 1 d . .
C110 C 0.1491(4) 0.1819(4) 0.3063(3) 0.062(2) Uani 1 d . .
H11M H 0.0827(4) 0.1681(4) 0.3015(3) 0.074 Uiso 1 calc R .
C371 C 0.2455(4) 0.4746(4) 0.2775(4) 0.061(2) Uani 1 d . .
H37A H 0.2631(4) 0.4916(4) 0.2180(4) 0.091 Uiso 1 calc R .
H37B H 0.2002(4) 0.5201(4) 0.2938(4) 0.091 Uiso 1 calc R .
H37C H 0.2091(4) 0.4211(4) 0.2973(4) 0.091 Uiso 1 calc R .
C315 C 0.2538(5) 0.6446(4) -0.0826(4) 0.068(2) Uani 1 d . .
H31H H 0.2056(5) 0.5984(4) -0.0581(4) 0.102 Uiso 1 calc R .
H31I H 0.3006(5) 0.6338(4) -0.1296(4) 0.102 Uiso 1 calc R .
H31J H 0.2142(5) 0.6998(4) -0.1005(4) 0.102 Uiso 1 calc R .
C271 C -0.0819(5) 0.7283(3) -0.0332(3) 0.0595(15) Uani 1 d . .
H27A H -0.0810(5) 0.7900(3) -0.0410(3) 0.089 Uiso 1 calc R .
H27B H -0.1516(5) 0.7151(3) -0.0364(3) 0.089 Uiso 1 calc R .
H27C H -0.0310(5) 0.7129(3) -0.0759(3) 0.089 Uiso 1 calc R .
C310 C 0.3884(4) 0.7414(4) 0.2089(4) 0.066(2) Uani 1 d . .
H31K H 0.4207(4) 0.7578(4) 0.2453(4) 0.079 Uiso 1 calc R .
C211 C -0.3727(4) 0.7950(4) 0.2751(4) 0.066(2) Uani 1 d . .
H21K H -0.4348(4) 0.7776(4) 0.3125(4) 0.079 Uiso 1 calc R .
C10 C 0.5399(4) 0.1618(4) 0.5164(3) 0.0583(14) Uani 1 d . .
H10A H 0.4908(4) 0.2107(4) 0.5203(3) 0.087 Uiso 1 calc R .
H10B H 0.6071(4) 0.1829(4) 0.4853(3) 0.087 Uiso 1 calc R .
H10C H 0.5492(4) 0.1253(4) 0.5712(3) 0.087 Uiso 1 calc R .
C35 C 0.4235(6) 0.4241(4) 0.4351(3) 0.067(2) Uani 1 d . .
C331 C 0.6394(4) 0.4784(4) 0.2518(4) 0.071(2) Uani 1 d . .
H33A H 0.6355(4) 0.4943(4) 0.1937(4) 0.107 Uiso 1 calc R .
H33B H 0.6849(4) 0.4260(4) 0.2671(4) 0.107 Uiso 1 calc R .
H33C H 0.6675(4) 0.5253(4) 0.2629(4) 0.107 Uiso 1 calc R .
C30 C 0.2859(4) 0.4515(4) 0.0350(3) 0.063(2) Uani 1 d . .
H30A H 0.2345(4) 0.4477(4) 0.0845(3) 0.094 Uiso 1 calc R .
H30B H 0.3197(4) 0.3944(4) 0.0378(3) 0.094 Uiso 1 calc R .
H30C H 0.2509(4) 0.4728(4) -0.0127(3) 0.094 Uiso 1 calc R .
C311 C 0.3109(4) 0.7950(4) 0.1716(4) 0.061(2) Uani 1 d . .
H31L H 0.2899(4) 0.8485(4) 0.1815(4) 0.073 Uiso 1 calc R .
C231 C 0.0093(4) 0.7084(4) 0.2424(3) 0.0569(14) Uani 1 d . .
H23A H 0.0225(4) 0.6628(4) 0.2920(3) 0.085 Uiso 1 calc R .
H23B H -0.0510(4) 0.7457(4) 0.2556(3) 0.085 Uiso 1 calc R .
H23C H 0.0706(4) 0.7425(4) 0.2191(3) 0.085 Uiso 1 calc R .
C210 C -0.3369(4) 0.7569(4) 0.2128(4) 0.067(2) Uani 1 d . .
H21L H -0.3754(4) 0.7143(4) 0.2071(4) 0.081 Uiso 1 calc R .
C20 C 0.0927(4) 0.9821(4) 0.1407(3) 0.0594(15) Uani 1 d . .
H20A H 0.0958(4) 0.9319(4) 0.1892(3) 0.089 Uiso 1 calc R .
H20B H 0.0842(4) 1.0348(4) 0.1565(3) 0.089 Uiso 1 calc R .
H20C H 0.1574(4) 0.9825(4) 0.1018(3) 0.089 Uiso 1 calc R .
C151 C 1.1583(4) -0.1356(5) 0.3564(4) 0.088(2) Uani 1 d . .
H15A H 1.1705(4) -0.1957(5) 0.3569(4) 0.132 Uiso 1 calc R .
H15B H 1.2007(4) -0.1249(5) 0.3920(4) 0.132 Uiso 1 calc R .
H15C H 1.1775(4) -0.0976(5) 0.3008(4) 0.132 Uiso 1 calc R .
C251 C -0.0316(6) 0.4406(4) 0.1746(4) 0.086(2) Uani 1 d . .
H25A H -0.0166(6) 0.4152(4) 0.2302(4) 0.129 Uiso 1 calc R .
H25B H 0.0217(6) 0.4193(4) 0.1369(4) 0.129 Uiso 1 calc R .
H25C H -0.1002(6) 0.4245(4) 0.1720(4) 0.129 Uiso 1 calc R .
C351 C 0.4117(7) 0.3972(4) 0.5277(4) 0.094(2) Uani 1 d . .
H35A H 0.3379(7) 0.3912(4) 0.5515(4) 0.141 Uiso 1 calc R .
H35B H 0.4389(7) 0.4411(4) 0.5439(4) 0.141 Uiso 1 calc R .
H35C H 0.4509(7) 0.3421(4) 0.5473(4) 0.141 Uiso 1 calc R .
C6S C 0.4150(12) 0.0057(9) 0.1783(7) 0.145(4) Uani 1 d . .
H6SA H 0.4016(12) -0.0396(9) 0.2281(7) 0.174 Uiso 1 calc R .
C2S C 0.5178(8) 0.0646(9) 0.0524(8) 0.125(3) Uani 1 d . .
H2SA H 0.5784(8) 0.0583(9) 0.0146(8) 0.150 Uiso 1 calc R .
C5S C 0.3457(9) 0.0761(12) 0.1606(12) 0.166(6) Uani 1 d . .
H5SA H 0.2854(9) 0.0793(12) 0.1997(12) 0.200 Uiso 1 calc R .
C4S C 0.3601(15) 0.1419(11) 0.0889(14) 0.188(8) Uani 1 d . .
H4SA H 0.3112(15) 0.1899(11) 0.0772(14) 0.225 Uiso 1 calc R .
C3S C 0.4543(13) 0.1344(9) 0.0315(9) 0.154(5) Uani 1 d . .
H3SA H 0.4699(13) 0.1779(9) -0.0192(9) 0.185 Uiso 1 calc R .
C1S C 0.5006(9) 0.0017(7) 0.1251(8) 0.117(3) Uani 1 d . .
H1SA H 0.5504(9) -0.0455(7) 0.1378(8) 0.141 Uiso 1 calc R .
C10S C 1.1294(22) -0.3114(9) 0.5770(10) 0.180(7) Uani 1 d . .
H10D H 1.1290(22) -0.2720(9) 0.6065(10) 0.216 Uiso 1 calc R .
C9S C 1.2244(14) -0.3251(11) 0.5217(14) 0.191(8) Uani 1 d . .
H9SA H 1.2861(14) -0.2956(11) 0.5116(14) 0.229 Uiso 1 calc R .
C11S C 1.0437(15) -0.3524(12) 0.5871(8) 0.166(5) Uani 1 d . .
H11N H 0.9838(15) -0.3426(12) 0.6239(8) 0.199 Uiso 1 calc R .
C12S C 1.0420(13) -0.4056(9) 0.5468(12) 0.171(5) Uani 1 d . .
H12B H 0.9796(13) -0.4330(9) 0.5534(12) 0.205 Uiso 1 calc R .
C8S C 1.2132(14) -0.3861(11) 0.4863(11) 0.199(7) Uani 1 d . .
H8SA H 1.2717(14) -0.4031(11) 0.4522(11) 0.239 Uiso 1 calc R .
C7S C 1.1231(16) -0.4225(10) 0.4979(13) 0.220(8) Uani 1 d . .
H7SA H 1.1185(16) -0.4619(10) 0.4694(13) 0.264 Uiso 1 calc R .

loop_
_atom_type_symbol
_atom_type_description
_atom_type_scat_dispersion_real
_atom_type_scat_dispersion_imag
_atom_type_scat_source
C C 0.0033 0.0016 'International Tables Vol C Tables 4.2.6.8 and 6.1.1.4'
H H 0.0000 0.0000 'International Tables Vol C Tables 4.2.6.8 and 6.1.1.4'
N N 0.0061 0.0033 'International Tables Vol C Tables 4.2.6.8 and 6.1.1.4'
O O 0.0106 0.0060 'International Tables Vol C Tables 4.2.6.8 and 6.1.1.4'
Al Al 0.0645 0.0514 'International Tables Vol C Tables 4.2.6.8 and 6.1.1.4'

loop_
_geom_angle_atom_site_label_1
_geom_angle_atom_site_label_2
_geom_angle_atom_site_label_3
_geom_angle
_geom_angle_site_symmetry_1
_geom_angle_site_symmetry_3
_geom_angle_publ_flag
O1 Al1 O1 74.96(14) . 2_656 ?
O1 Al1 N12 122.9(2) . . ?
O1 Al1 N12 80.32(14) 2_656 . ?
O1 Al1 C10 115.9(2) . . ?
O1 Al1 C10 100.0(2) 2_656 . ?
N12 Al1 C10 118.6(2) . . ?
O1 Al1 N13 93.68(15) . . ?
O1 Al1 N13 158.8(2) 2_656 . ?
N12 Al1 N13 91.6(2) . . ?
C10 Al1 N13 101.1(2) . . ?
O1 Al1 Al1 38.19(9) . 2_656 ?
O1 Al1 Al1 36.77(9) 2_656 2_656 ?
N12 Al1 Al1 103.25(13) . 2_656 ?
C10 Al1 Al1 112.4(2) . 2_656 ?
N13 Al1 Al1 129.55(13) . 2_656 ?
O2 Al2 O2 75.54(14) 2_575 . ?
O2 Al2 N22 121.9(2) 2_575 . ?
O2 Al2 N22 79.89(15) . . ?
O2 Al2 C20 115.9(2) 2_575 . ?
O2 Al2 C20 100.2(2) . . ?
N22 Al2 C20 119.9(2) . . ?
O2 Al2 N23 93.60(15) 2_575 . ?
O2 Al2 N23 159.3(2) . . ?
N22 Al2 N23 91.5(2) . . ?
C20 Al2 N23 100.4(2) . . ?
O2 Al2 Al2 38.55(9) 2_575 2_575 ?
O2 Al2 Al2 36.99(9) . 2_575 ?
N22 Al2 Al2 102.43(13) . 2_575 ?
C20 Al2 Al2 112.7(2) . 2_575 ?
N23 Al2 Al2 129.85(13) . 2_575 ?
O3 Al3 O3 74.74(15) 2_665 . ?
O3 Al3 N32 122.1(2) 2_665 . ?
O3 Al3 N32 80.07(15) . . ?
O3 Al3 C30 117.0(2) 2_665 . ?
O3 Al3 C30 100.1(2) . . ?
N32 Al3 C30 118.2(2) . . ?
O3 Al3 N33 93.24(15) 2_665 . ?
O3 Al3 N33 158.6(2) . . ?
N32 Al3 N33 92.1(2) . . ?
C30 Al3 N33 101.1(2) . . ?
O3 Al3 Al3 38.09(10) 2_665 2_665 ?
O3 Al3 Al3 36.64(9) . 2_665 ?
N32 Al3 Al3 102.64(13) . 2_665 ?
C30 Al3 Al3 113.2(2) . 2_665 ?
N33 Al3 Al3 129.07(14) . 2_665 ?
N11 O1 Al1 130.3(2) . . ?
N11 O1 Al1 114.5(2) . 2_656 ?
Al1 O1 Al1 105.04(14) . 2_656 ?
N21 O2 Al2 129.4(2) . 2_575 ?
N21 O2 Al2 115.6(2) . . ?
Al2 O2 Al2 104.46(14) 2_575 . ?
C21 N21 O2 107.8(3) . . ?
N31 O3 Al3 131.3(3) . 2_665 ?
N31 O3 Al3 114.3(2) . . ?
Al3 O3 Al3 105.26(15) 2_665 . ?
C11 N11 O1 108.4(3) . . ?
C214 N23 C216 110.0(4) . . ?
C214 N23 C215 108.0(4) . . ?
C216 N23 C215 107.3(4) . . ?
C214 N23 Al2 106.4(3) . . ?
C216 N23 Al2 112.3(3) . . ?
C215 N23 Al2 112.7(3) . . ?
C21 N22 C28 120.1(4) . . ?
C21 N22 Al2 110.1(3) . . ?
C28 N22 Al2 129.8(3) . . ?
C31 N31 O3 108.1(3) . . ?
C11 N12 C18 120.2(4) 2_656 . ?
C11 N12 Al1 110.3(3) 2_656 . ?
C18 N12 Al1 129.5(3) . . ?
C31 N32 C38 120.9(4) . . ?
C31 N32 Al3 109.6(3) . . ?
C38 N32 Al3 129.5(3) . . ?
C114 N13 C116 110.5(4) . . ?
C114 N13 C115 107.8(4) . . ?
C116 N13 C115 108.3(4) . . ?
C114 N13 Al1 106.4(3) . . ?
C116 N13 Al1 112.3(3) . . ?
C115 N13 Al1 111.3(3) . . ?
C112 C113 C18 120.3(4) . . ?
C112 C113 C114 118.5(4) . . ?
C18 C113 C114 121.2(4) . . ?
C316 N33 C314 109.5(4) . . ?
C316 N33 C315 107.5(4) . . ?
C314 N33 C315 107.2(4) . . ?
C316 N33 Al3 113.5(3) . . ?
C314 N33 Al3 107.1(3) . . ?
C315 N33 Al3 111.9(3) . . ?
N11 C11 N12 120.9(4) . 2_656 ?
N11 C11 C12 112.9(4) . . ?
N12 C11 C12 126.0(4) 2_656 . ?
C113 C18 C19 118.4(4) . . ?
C113 C18 N12 117.9(4) . . ?
C19 C18 N12 123.4(4) . . ?
C14 C13 C12 118.0(5) . . ?
C14 C13 C131 118.8(4) . . ?
C12 C13 C131 123.2(4) . . ?
C23 C22 C27 119.6(4) . . ?
C23 C22 C21 119.8(4) . . ?
C27 C22 C21 120.7(4) . . ?
C17 C12 C13 121.2(4) . . ?
C17 C12 C11 119.3(4) . . ?
C13 C12 C11 119.5(4) . . ?
N31 C31 N32 121.1(4) . . ?
N31 C31 C32 113.1(4) . . ?
N32 C31 C32 125.5(4) . . ?
C29 C28 N22 123.5(4) . . ?
C29 C28 C213 118.5(4) . . ?
N22 C28 C213 117.7(4) . . ?
C212 C213 C28 120.0(5) . . ?
C212 C213 C214 118.5(4) . . ?
C28 C213 C214 121.5(4) . . ?
N21 C21 N22 120.9(4) . . ?
N21 C21 C22 113.5(4) . . ?
N22 C21 C22 125.5(4) . . ?
C38 C313 C312 119.7(5) . . ?
C38 C313 C314 121.1(4) . . ?
C312 C313 C314 119.3(4) . . ?
C12 C17 C16 118.2(5) . . ?
C12 C17 C171 123.2(4) . . ?
C16 C17 C171 118.6(5) . . ?
C15 C14 C13 122.5(5) . . ?
N13 C114 C113 113.5(4) . . ?
C33 C32 C37 120.2(5) . . ?
C33 C32 C31 120.0(4) . . ?
C37 C32 C31 119.6(4) . . ?
C313 C314 N33 113.1(4) . . ?
C313 C38 N32 118.6(5) . . ?
C313 C38 C39 117.3(5) . . ?
N32 C38 C39 123.9(4) . . ?
N23 C214 C213 112.9(4) . . ?
C26 C27 C22 119.4(5) . . ?
C26 C27 C271 119.1(5) . . ?
C22 C27 C271 121.5(4) . . ?
C211 C212 C213 121.6(5) . . ?
C110 C19 C18 121.1(5) . . ?
C38 C39 C310 122.3(5) . . ?
C15 C16 C17 121.9(5) . . ?
C28 C29 C210 121.0(5) . . ?
C37 C36 C35 122.5(5) . . ?
C113 C112 C111 121.2(5) . . ?
C23 C24 C25 122.9(5) . . ?
C311 C312 C313 121.9(5) . . ?
C36 C37 C32 118.5(5) . . ?
C36 C37 C371 119.3(5) . . ?
C32 C37 C371 122.2(5) . . ?
C34 C33 C32 118.5(5) . . ?
C34 C33 C331 118.7(5) . . ?
C32 C33 C331 122.7(5) . . ?
C22 C23 C24 118.5(5) . . ?
C22 C23 C231 122.4(4) . . ?
C24 C23 C231 119.1(4) . . ?
C110 C111 C112 118.0(5) . . ?
C35 C34 C33 122.3(6) . . ?
C25 C26 C27 122.1(5) . . ?
C14 C15 C16 118.3(5) . . ?
C14 C15 C151 120.9(6) . . ?
C16 C15 C151 120.8(6) . . ?
C26 C25 C24 117.5(5) . . ?
C26 C25 C251 120.0(5) . . ?
C24 C25 C251 122.4(5) . . ?
C19 C110 C111 120.8(5) . . ?
C311 C310 C39 120.1(5) . . ?
C212 C211 C210 119.0(5) . . ?
C34 C35 C36 117.8(5) . . ?
C34 C35 C351 121.8(6) . . ?
C36 C35 C351 120.4(6) . . ?
C312 C311 C310 118.7(5) . . ?
C211 C210 C29 119.5(5) . . ?
C1S C6S C5S 119.1(13) . . ?
C1S C2S C3S 123.4(12) . . ?
C6S C5S C4S 122.7(15) . . ?
C5S C4S C3S 116.5(14) . . ?
C2S C3S C4S 117.7(14) . . ?
C6S C1S C2S 120.5(12) . . ?
C11S C10S C9S 122.0(16) . . ?
C10S C9S C8S 111.6(14) . . ?
C12S C11S C10S 120.1(17) . . ?
C11S C12S C7S 121.7(17) . . ?
C7S C8S C9S 122.5(17) . . ?
C12S C7S C8S 121.9(16) . . ?

loop_
_geom_bond_atom_site_label_1
_geom_bond_atom_site_label_2
_geom_bond_distance
_geom_bond_site_symmetry_2
_geom_bond_publ_flag
Al1 O1 1.843(3) . ?
Al1 O1 1.903(3) 2_656 ?
Al1 N12 1.928(4) . ?
Al1 C10 1.966(5) . ?
Al1 N13 2.043(4) . ?
Al1 Al1 2.973(3) 2_656 ?
Al2 O2 1.840(3) 2_575 ?
Al2 O2 1.906(3) . ?
Al2 N22 1.935(4) . ?
Al2 C20 1.964(5) . ?
Al2 N23 2.033(4) . ?
Al2 Al2 2.962(3) 2_575 ?
Al3 O3 1.840(3) 2_665 ?
Al3 O3 1.902(3) . ?
Al3 N32 1.934(4) . ?
Al3 C30 1.977(6) . ?
Al3 N33 2.036(4) . ?
Al3 Al3 2.975(3) 2_665 ?
O1 N11 1.445(4) . ?
O1 Al1 1.903(3) 2_656 ?
O2 N21 1.441(5) . ?
O2 Al2 1.840(3) 2_575 ?
N21 C21 1.305(6) . ?
O3 N31 1.450(5) . ?
O3 Al3 1.840(3) 2_665 ?
N11 C11 1.299(6) . ?
N23 C214 1.507(6) . ?
N23 C216 1.485(6) . ?
N23 C215 1.487(7) . ?
N22 C21 1.391(6) . ?
N22 C28 1.420(6) . ?
N31 C31 1.296(6) . ?
N12 C11 1.378(5) 2_656 ?
N12 C18 1.431(6) . ?
N32 C31 1.383(6) . ?
N32 C38 1.407(6) . ?
N13 C114 1.493(6) . ?
N13 C116 1.480(6) . ?
N13 C115 1.477(6) . ?
C113 C112 1.388(6) . ?
C113 C18 1.397(6) . ?
C113 C114 1.485(7) . ?
N33 C316 1.464(6) . ?
N33 C314 1.513(6) . ?
N33 C315 1.491(7) . ?
C11 N12 1.378(5) 2_656 ?
C11 C12 1.503(6) . ?
C18 C19 1.385(7) . ?
C13 C14 1.390(7) . ?
C13 C12 1.396(7) . ?
C13 C131 1.502(7) . ?
C22 C23 1.400(6) . ?
C22 C27 1.414(7) . ?
C22 C21 1.491(7) . ?
C12 C17 1.388(6) . ?
C31 C32 1.497(6) . ?
C28 C29 1.376(7) . ?
C28 C213 1.397(7) . ?
C213 C212 1.384(7) . ?
C213 C214 1.495(7) . ?
C313 C38 1.404(6) . ?
C313 C312 1.397(7) . ?
C313 C314 1.483(7) . ?
C17 C16 1.405(7) . ?
C17 C171 1.505(7) . ?
C14 C15 1.379(8) . ?
C32 C33 1.407(7) . ?
C32 C37 1.403(7) . ?
C38 C39 1.387(7) . ?
C27 C26 1.368(7) . ?
C27 C271 1.531(7) . ?
C212 C211 1.351(8) . ?
C19 C110 1.387(7) . ?
C39 C310 1.380(7) . ?
C16 C15 1.371(8) . ?
C29 C210 1.388(7) . ?
C36 C37 1.391(7) . ?
C36 C35 1.385(9) . ?
C112 C111 1.395(7) . ?
C24 C23 1.390(7) . ?
C24 C25 1.375(8) . ?
C312 C311 1.364(8) . ?
C37 C371 1.500(7) . ?
C33 C34 1.395(8) . ?
C33 C331 1.511(8) . ?
C23 C231 1.501(7) . ?
C111 C110 1.392(8) . ?
C34 C35 1.382(8) . ?
C26 C25 1.399(7) . ?
C15 C151 1.532(7) . ?
C25 C251 1.521(8) . ?
C310 C311 1.383(7) . ?
C211 C210 1.408(8) . ?
C35 C351 1.526(8) . ?
C6S C1S 1.325(13) . ?
C6S C5S 1.37(2) . ?
C2S C1S 1.358(13) . ?
C2S C3S 1.329(15) . ?
C5S C4S 1.37(2) . ?
C4S C3S 1.46(2) . ?
C10S C11S 1.33(2) . ?
C10S C9S 1.47(2) . ?
C9S C8S 1.37(2) . ?
C11S C12S 1.29(2) . ?
C12S C7S 1.29(2) . ?
C8S C7S 1.34(2) . ?
